data_7134919
loop_
_publ_author_name
'Dan Xu, ?'
'Li, Xiaoxuan'
'Cai, Yifei'
'Chen, Yushuang'
'Xin, Yu'
'Chen, Jing'
'Yao, Hui'
'Huang, Nianyu'
'Wang, Nengzhong'

_publ_section_title
;
 Additive-controlled chemodivergent multi-component domino reaction
 between salicylaldehydes and Morita-Baylis-Hillman (MBH) carbonates.
;
_journal_issue 79
_journal_name_full 'Chemical communications (Cambridge, England)'
_journal_page_first 15433
_journal_page_last 15436
_journal_paper_doi 10.1039/d5cc04624f
_journal_volume 61
_journal_year 2025
_chemical_formula_moiety 'C26 H26 Cl2 O6'
_chemical_formula_sum 'C26 H26 Cl2 O6'
_chemical_formula_weight 505.37
_space_group_crystal_system triclinic
_space_group_IT_number 2
_space_group_name_Hall '-P 1'
_space_group_name_H-M_alt 'P -1'
_atom_sites_solution_hydrogens geom
_atom_sites_solution_primary dual
_audit_creation_date 2024-01-07
_audit_creation_method
;
Olex2 1.5-beta
(compiled 2022.04.07 svn.rca3783a0 for OlexSys, GUI svn.r6439)
;
_audit_update_record
;
2024-06-11 deposited with the CCDC.	2025-08-26 downloaded from the CCDC.
;
_cell_angle_alpha 72.926(2)
_cell_angle_beta 87.247(3)
_cell_angle_gamma 81.392(3)
_cell_formula_units_Z 2
_cell_length_a 8.5461(3)
_cell_length_b 11.5957(4)
_cell_length_c 13.2007(3)
_cell_measurement_reflns_used 9053
_cell_measurement_temperature 99.97(18)
_cell_measurement_theta_max 73.8880
_cell_measurement_theta_min 4.0590
_cell_volume 1236.41(7)
_computing_cell_refinement 'CrysAlisPro 1.171.39.33c (Rigaku OD, 2017)'
_computing_data_collection 'CrysAlisPro 1.171.39.33c (Rigaku OD, 2017)'
_computing_data_reduction 'CrysAlisPro 1.171.39.33c (Rigaku OD, 2017)'
_computing_molecular_graphics 'Olex2 1.5-beta (Dolomanov et al., 2009)'
_computing_publication_material 'Olex2 1.5-beta (Dolomanov et al., 2009)'
_computing_structure_refinement 'SHELXL 2018/3 (Sheldrick, 2015)'
_computing_structure_solution 'SHELXT 2014/5 (Sheldrick, 2014)'
_diffrn_ambient_environment N~2~
_diffrn_ambient_temperature 99.97(18)
_diffrn_detector 'CCD plate'
_diffrn_measured_fraction_theta_full 0.991
_diffrn_measured_fraction_theta_max 0.957
_diffrn_measurement_details
;
List of Runs (angles in degrees, time in seconds):

  # Type    Start    End  Width  t~exp~   \w     \q     \k     \f   Frames
#--------------------------------------------------------------------------
  1  \w    -33.00  17.00   0.50    0.50    --    0.00 -82.00 -30.00  100
  2  \w    -18.00  29.00   0.50    0.50    --    0.00 -77.00-180.00   94
  3  \w    -45.00  -9.00   0.50    0.50    --    0.00 -77.00   0.00   72
  4  \w    -27.00  31.00   0.50    0.50    --    0.00 -82.00  90.00  116
  5  \w    -45.00  11.00   0.50    0.50    --    0.00 -77.00-120.00  112
  6  \w     60.00 126.00   0.50    0.50    --   95.80 -82.00-120.00  132
  7  \w     27.00 119.00   0.50    0.50    --   95.80 -61.00   0.00  184
  8  \w      6.00 119.00   0.50    0.50    --   95.80 -61.00 150.00  226
  9  \w     50.00 116.00   0.50    0.50    --   95.80 -15.00 -30.00  132
 10  \w     35.00 127.00   0.50    0.50    --   95.80 -82.00 150.00  184
 11  \w     25.00  94.00   0.50    0.50    --   95.80 -30.00-120.00  138
 12  \w      6.00  96.00   0.50    0.50    --   95.80 -77.00 -60.00  180
 13  \w     12.00  37.00   0.50    0.50    --   95.80 -82.00  90.00   50
 14  \w     61.00 104.00   0.50    0.50    --   95.80 -82.00  90.00   86
 15  \w    109.00 141.00   0.50    0.50    --   95.80  30.00 -30.00   64
 16  \w      6.00 127.00   0.50    0.50    --   95.80 -82.00   0.00  242
 17  \w    133.00 185.00   0.50    0.50    --   95.80  15.00-180.00  104
 18  \w     72.00 165.00   0.50    0.50    --   95.80  61.00 150.00  186
 19  \w     75.00 181.00   0.50    0.50    --   95.80  15.00 -90.00  212
;
_diffrn_measurement_device 'four-circle diffractometer'
_diffrn_measurement_device_type 'XtaLAB AFC12 (RINC): Kappa single'
_diffrn_measurement_method '\w scans'
_diffrn_orient_matrix_type 'CrysAlisPro convention (1999,Acta A55,543-557)'
_diffrn_orient_matrix_UB_11 -0.1618942000
_diffrn_orient_matrix_UB_12 -0.0462167000
_diffrn_orient_matrix_UB_13 0.0168019000
_diffrn_orient_matrix_UB_21 0.0121132000
_diffrn_orient_matrix_UB_22 -0.0195394000
_diffrn_orient_matrix_UB_23 0.1200994000
_diffrn_orient_matrix_UB_31 -0.0829719000
_diffrn_orient_matrix_UB_32 0.1311314000
_diffrn_orient_matrix_UB_33 -0.0140931000
_diffrn_radiation_monochromator mirror
_diffrn_radiation_probe x-ray
_diffrn_radiation_type 'Cu K\a'
_diffrn_radiation_wavelength 1.54184
_diffrn_reflns_av_R_equivalents 0.0628
_diffrn_reflns_av_unetI/netI 0.0650
_diffrn_reflns_Laue_measured_fraction_full 0.991
_diffrn_reflns_Laue_measured_fraction_max 0.957
_diffrn_reflns_limit_h_max 9
_diffrn_reflns_limit_h_min -10
_diffrn_reflns_limit_k_max 14
_diffrn_reflns_limit_k_min -13
_diffrn_reflns_limit_l_max 16
_diffrn_reflns_limit_l_min -16
_diffrn_reflns_number 12025
_diffrn_reflns_point_group_measured_fraction_full 0.991
_diffrn_reflns_point_group_measured_fraction_max 0.957
_diffrn_reflns_theta_full 67.684
_diffrn_reflns_theta_max 74.349
_diffrn_reflns_theta_min 3.503
_diffrn_source 'Rotating-anode X-ray tube'
_diffrn_source_type 'Rigaku (Cu) X-ray Source'
_exptl_absorpt_coefficient_mu 2.695
_exptl_absorpt_correction_T_max 1.00000
_exptl_absorpt_correction_T_min 0.65270
_exptl_absorpt_correction_type multi-scan
_exptl_absorpt_process_details
;
CrysAlisPro 1.171.39.33c (Rigaku Oxford Diffraction, 2017)
Empirical absorption correction using spherical harmonics,
 implemented in SCALE3 ABSPACK scaling algorithm.
;
_exptl_crystal_colour 'clear light colourless'
_exptl_crystal_density_diffrn 1.357
_exptl_crystal_description block
_exptl_crystal_F_000 528
_exptl_crystal_size_max 0.15
_exptl_crystal_size_mid 0.12
_exptl_crystal_size_min 0.1
_refine_diff_density_max 0.475
_refine_diff_density_min -0.640
_refine_diff_density_rms 0.125
_refine_ls_extinction_method none
_refine_ls_goodness_of_fit_ref 1.065
_refine_ls_hydrogen_treatment constr
_refine_ls_matrix_type full
_refine_ls_number_parameters 311
_refine_ls_number_reflns 4839
_refine_ls_number_restraints 0
_refine_ls_restrained_S_all 1.065
_refine_ls_R_factor_all 0.0565
_refine_ls_R_factor_gt 0.0524
_refine_ls_shift/su_max 0.000
_refine_ls_shift/su_mean 0.000
_refine_ls_structure_factor_coef Fsqd
_refine_ls_weighting_details 'w=1/[\s^2^(Fo^2^)+(0.1057P)^2^+0.4478P] where P=(Fo^2^+2Fc^2^)/3'
_refine_ls_weighting_scheme calc
_refine_ls_wR_factor_gt 0.1468
_refine_ls_wR_factor_ref 0.1520
_reflns_Friedel_coverage 0.000
_reflns_number_gt 4416
_reflns_number_total 4839
_reflns_threshold_expression 'I > 2\s(I)'
_cod_data_source_file d5cc04624f2.cif
_cod_data_source_block xud-26
_cod_depositor_comments 'Adding full bibliography for 7134919--7134920.cif.'
_cod_database_code 7134919
_shelx_shelxl_version_number 2018/3
_chemical_oxdiff_formula 'C H O N Cl'
_shelx_space_group_comment
;
The symmetry employed for this shelxl refinement is uniquely defined
by the following loop, which should always be used as a source of
symmetry information in preference to the above space-group names.
They are only intended as comments.
;
_olex2_refinement_description
;
1. Fixed Uiso
 At 1.2 times of:
  All C(H) groups, All C(H,H) groups
 At 1.5 times of:
  All C(H,H,H) groups, All O(H) groups
2.a Ternary CH refined with riding coordinates:
 C1(H1A)
2.b Secondary CH2 refined with riding coordinates:
 C4(H4A,H4B), C5(H5A,H5B), C20(H20A,H20B), C24(H24A,H24B)
2.c Aromatic/amide H refined with riding coordinates:
 C2(H2), C10(H10), C11(H11), C12(H12), C16(H16), C17(H17), C28(H28), C29(H29),
 C30(H30)
2.d Idealised Me refined as rotating group:
 C21(H21A,H21B,H21C), C25(H25A,H25B,H25C)
2.e Idealised tetrahedral OH refined as rotating group:
 O6(H6), O1(H1)
;
_olex2_submission_special_instructions 'No special instructions were received'
_oxdiff_exptl_absorpt_empirical_details
;
Empirical correction (ABSPACK) includes:
- Absorption correction using spherical harmonics
- Frame scaling
;
_oxdiff_exptl_absorpt_empirical_full_max 5.575
_oxdiff_exptl_absorpt_empirical_full_min 0.599

loop_
_space_group_symop_operation_xyz
'x, y, z'
'-x, -y, -z'

loop_
_atom_site_label
_atom_site_type_symbol
_atom_site_fract_x
_atom_site_fract_y
_atom_site_fract_z
_atom_site_U_iso_or_equiv
_atom_site_adp_type
_atom_site_occupancy
_atom_site_site_symmetry_order
_atom_site_calc_flag
_atom_site_refinement_flags_posn
_atom_site_refinement_flags_adp
_atom_site_refinement_flags_occupancy
_atom_site_disorder_assembly
_atom_site_disorder_group
Cl2 Cl 0.59909(6) 0.97109(5) 0.11867(4) 0.02843(17) Uani 1 1 d . . . . .
Cl1 Cl -0.02770(5) 0.46514(5) 0.14350(4) 0.02675(16) Uani 1 1 d . . . . .
O6 O 0.38431(14) 0.96594(12) 0.30526(10) 0.0199(3) Uani 1 1 d . . . . .
H6 H 0.398586 1.027137 0.257436 0.030 Uiso 1 1 calc R U . . .
O4 O 0.57673(15) 0.61390(12) 0.88241(10) 0.0208(3) Uani 1 1 d . . . . .
O5 O 0.65360(16) 0.79771(13) 0.81185(11) 0.0248(3) Uani 1 1 d . . . . .
O3 O 0.15565(16) 0.89680(14) 0.59903(12) 0.0286(3) Uani 1 1 d . . . . .
O2 O 0.05076(17) 0.72532(15) 0.62560(12) 0.0309(4) Uani 1 1 d . . . . .
O1 O 0.11101(17) 0.46954(13) 0.34516(11) 0.0264(3) Uani 1 1 d . . . . .
H1 H 0.057176 0.424687 0.329140 0.040 Uiso 1 1 calc R U . . .
C1 C 0.4306(2) 0.82576(17) 0.51655(14) 0.0168(4) Uani 1 1 d . . . . .
H1A H 0.375706 0.909618 0.494857 0.020 Uiso 1 1 calc R U . . .
C2 C 0.5132(2) 0.80826(17) 0.61907(14) 0.0182(4) Uani 1 1 d . . . . .
H2 H 0.573145 0.867649 0.622480 0.022 Uiso 1 1 calc R U . . .
C3 C 0.5070(2) 0.71368(17) 0.70586(15) 0.0181(4) Uani 1 1 d . . . . .
C4 C 0.4216(2) 0.60810(18) 0.70914(15) 0.0217(4) Uani 1 1 d . . . . .
H4A H 0.329032 0.610155 0.754410 0.026 Uiso 1 1 calc R U . . .
H4B H 0.490600 0.532441 0.739841 0.026 Uiso 1 1 calc R U . . .
C5 C 0.3701(2) 0.61073(17) 0.59903(15) 0.0203(4) Uani 1 1 d . . . . .
H5A H 0.290968 0.556834 0.606479 0.024 Uiso 1 1 calc R U . . .
H5B H 0.460433 0.580469 0.562071 0.024 Uiso 1 1 calc R U . . .
C6 C 0.3015(2) 0.73915(17) 0.53280(14) 0.0171(4) Uani 1 1 d . . . . .
C7 C 0.5498(2) 0.81265(17) 0.42984(14) 0.0173(4) Uani 1 1 d . . . . .
C8 C 0.5225(2) 0.88768(17) 0.32597(14) 0.0184(4) Uani 1 1 d . . . . .
C9 C 0.6343(2) 0.87699(19) 0.24759(15) 0.0218(4) Uani 1 1 d . . . . .
C10 C 0.7721(2) 0.7938(2) 0.26974(17) 0.0274(4) Uani 1 1 d . . . . .
H10 H 0.845135 0.787656 0.216358 0.033 Uiso 1 1 calc R U . . .
C11 C 0.7989(2) 0.7201(2) 0.37263(17) 0.0275(4) Uani 1 1 d . . . . .
H11 H 0.890554 0.663948 0.388817 0.033 Uiso 1 1 calc R U . . .
C12 C 0.6887(2) 0.72987(18) 0.45178(15) 0.0218(4) Uani 1 1 d . . . . .
H12 H 0.708094 0.680230 0.520704 0.026 Uiso 1 1 calc R U . . .
C15 C 0.1561(2) 0.78419(19) 0.59166(14) 0.0208(4) Uani 1 1 d . . . . .
C16 C 0.2417(2) 0.74346(18) 0.42539(14) 0.0181(4) Uani 1 1 d . . . . .
H16 H 0.197118 0.819288 0.382723 0.022 Uiso 1 1 calc R U . . .
C17 C 0.2464(2) 0.65000(18) 0.38596(15) 0.0204(4) Uani 1 1 d . . . . .
H17 H 0.285885 0.572552 0.428217 0.025 Uiso 1 1 calc R U . . .
C18 C 0.5872(2) 0.71524(17) 0.80320(14) 0.0181(4) Uani 1 1 d . . . . .
C20 C 0.6518(2) 0.60507(19) 0.98190(15) 0.0237(4) Uani 1 1 d . . . . .
H20A H 0.750772 0.638446 0.966822 0.028 Uiso 1 1 calc R U . . .
H20B H 0.675757 0.519988 1.022334 0.028 Uiso 1 1 calc R U . . .
C21 C 0.5470(3) 0.6726(2) 1.04685(17) 0.0314(5) Uani 1 1 d . . . . .
H21A H 0.527371 0.757612 1.008377 0.047 Uiso 1 1 calc R U . . .
H21B H 0.598326 0.662976 1.112545 0.047 Uiso 1 1 calc R U . . .
H21C H 0.448447 0.640496 1.061084 0.047 Uiso 1 1 calc R U . . .
C24 C 0.0238(3) 0.9463(2) 0.6552(2) 0.0371(5) Uani 1 1 d . . . . .
H24A H -0.073936 0.926113 0.634858 0.045 Uiso 1 1 calc R U . . .
H24B H 0.016526 1.034381 0.634463 0.045 Uiso 1 1 calc R U . . .
C25 C 0.0421(3) 0.8978(3) 0.7722(2) 0.0407(6) Uani 1 1 d . . . . .
H25A H 0.141341 0.913914 0.792243 0.061 Uiso 1 1 calc R U . . .
H25B H 0.039723 0.811526 0.793717 0.061 Uiso 1 1 calc R U . . .
H25C H -0.042852 0.936843 0.806088 0.061 Uiso 1 1 calc R U . . .
C27 C 0.1919(2) 0.66326(18) 0.27842(15) 0.0204(4) Uani 1 1 d . . . . .
C28 C 0.2028(2) 0.76794(19) 0.19398(16) 0.0235(4) Uani 1 1 d . . . . .
H28 H 0.250752 0.830380 0.204492 0.028 Uiso 1 1 calc R U . . .
C29 C 0.1431(2) 0.7804(2) 0.09430(16) 0.0272(4) Uani 1 1 d . . . . .
H29 H 0.150523 0.850986 0.039160 0.033 Uiso 1 1 calc R U . . .
C30 C 0.0723(2) 0.6872(2) 0.07748(15) 0.0250(4) Uani 1 1 d . . . . .
H30 H 0.031908 0.694891 0.011278 0.030 Uiso 1 1 calc R U . . .
C31 C 0.0628(2) 0.58264(19) 0.16061(15) 0.0215(4) Uani 1 1 d . . . . .
C32 C 0.1216(2) 0.56874(18) 0.26112(15) 0.0198(4) Uani 1 1 d . . . . .

loop_
_atom_site_aniso_label
_atom_site_aniso_U_11
_atom_site_aniso_U_22
_atom_site_aniso_U_33
_atom_site_aniso_U_23
_atom_site_aniso_U_13
_atom_site_aniso_U_12
Cl2 0.0344(3) 0.0320(3) 0.0154(2) -0.0014(2) 0.00310(18) -0.0061(2)
Cl1 0.0289(3) 0.0326(3) 0.0221(3) -0.0099(2) -0.00334(18) -0.0097(2)
O6 0.0206(6) 0.0180(7) 0.0177(6) 0.0000(5) -0.0001(5) -0.0022(5)
O4 0.0241(6) 0.0201(7) 0.0154(6) 0.0004(5) -0.0022(5) -0.0052(5)
O5 0.0308(7) 0.0233(7) 0.0197(7) -0.0015(6) -0.0041(5) -0.0103(6)
O3 0.0261(7) 0.0239(8) 0.0329(8) -0.0075(6) 0.0086(6) 0.0009(6)
O2 0.0259(7) 0.0412(9) 0.0302(8) -0.0139(7) 0.0076(6) -0.0148(6)
O1 0.0336(8) 0.0217(7) 0.0236(7) -0.0033(6) -0.0101(6) -0.0064(6)
C1 0.0178(8) 0.0161(9) 0.0156(8) -0.0027(7) 0.0002(6) -0.0033(7)
C2 0.0187(8) 0.0194(9) 0.0161(9) -0.0040(7) 0.0007(7) -0.0040(7)
C3 0.0163(8) 0.0186(9) 0.0186(9) -0.0044(7) -0.0004(6) -0.0018(7)
C4 0.0230(9) 0.0201(10) 0.0189(9) 0.0014(7) -0.0035(7) -0.0065(7)
C5 0.0220(9) 0.0167(9) 0.0209(9) -0.0021(7) -0.0040(7) -0.0044(7)
C6 0.0161(8) 0.0175(9) 0.0170(9) -0.0035(7) -0.0003(6) -0.0032(7)
C7 0.0170(8) 0.0189(9) 0.0166(9) -0.0050(7) 0.0006(6) -0.0047(7)
C8 0.0184(8) 0.0187(9) 0.0186(9) -0.0047(7) -0.0013(7) -0.0056(7)
C9 0.0240(9) 0.0246(10) 0.0164(9) -0.0042(8) 0.0019(7) -0.0067(7)
C10 0.0227(9) 0.0354(12) 0.0243(10) -0.0096(9) 0.0063(7) -0.0048(8)
C11 0.0183(9) 0.0333(11) 0.0281(11) -0.0071(9) 0.0012(7) 0.0009(8)
C12 0.0193(8) 0.0240(10) 0.0198(9) -0.0029(8) -0.0007(7) -0.0025(7)
C15 0.0183(8) 0.0276(10) 0.0148(9) -0.0028(7) -0.0026(7) -0.0033(7)
C16 0.0148(8) 0.0217(9) 0.0164(9) -0.0033(7) 0.0005(6) -0.0031(7)
C17 0.0182(8) 0.0209(10) 0.0214(9) -0.0050(8) -0.0020(7) -0.0020(7)
C18 0.0166(8) 0.0185(9) 0.0167(9) -0.0019(7) 0.0011(6) -0.0017(7)
C20 0.0266(9) 0.0258(10) 0.0160(9) -0.0004(8) -0.0057(7) -0.0052(8)
C21 0.0438(12) 0.0282(11) 0.0206(10) -0.0037(8) 0.0006(9) -0.0070(9)
C24 0.0312(11) 0.0364(13) 0.0419(13) -0.0160(11) 0.0095(9) 0.0072(9)
C25 0.0391(12) 0.0460(15) 0.0432(14) -0.0228(12) 0.0106(10) -0.0090(11)
C27 0.0153(8) 0.0257(10) 0.0213(9) -0.0096(8) 0.0001(7) -0.0007(7)
C28 0.0223(9) 0.0269(10) 0.0234(10) -0.0088(8) 0.0029(7) -0.0079(8)
C29 0.0294(10) 0.0320(11) 0.0191(10) -0.0040(8) 0.0053(8) -0.0094(8)
C30 0.0241(9) 0.0346(11) 0.0172(9) -0.0087(8) 0.0010(7) -0.0043(8)
C31 0.0166(8) 0.0296(11) 0.0214(9) -0.0117(8) 0.0005(7) -0.0040(7)
C32 0.0168(8) 0.0226(10) 0.0192(9) -0.0065(8) 0.0001(7) 0.0005(7)

loop_
_atom_type_symbol
_atom_type_description
_atom_type_scat_dispersion_real
_atom_type_scat_dispersion_imag
_atom_type_scat_source
C C 0.0181 0.0091 'International Tables Vol C Tables 4.2.6.8 and 6.1.1.4'
H H 0.0000 0.0000 'International Tables Vol C Tables 4.2.6.8 and 6.1.1.4'
Cl Cl 0.3639 0.7018 'International Tables Vol C Tables 4.2.6.8 and 6.1.1.4'
O O 0.0492 0.0322 'International Tables Vol C Tables 4.2.6.8 and 6.1.1.4'

loop_
_geom_angle_atom_site_label_1
_geom_angle_atom_site_label_2
_geom_angle_atom_site_label_3
_geom_angle
_geom_angle_site_symmetry_1
_geom_angle_site_symmetry_3
_geom_angle_publ_flag
C8 O6 H6 109.5 . . ?
C18 O4 C20 116.41(15) . . ?
C15 O3 C24 117.51(17) . . ?
C32 O1 H1 109.5 . . ?
C2 C1 H1A 107.2 . . ?
C2 C1 C6 110.73(14) . . ?
C2 C1 C7 110.78(14) . . ?
C6 C1 H1A 107.2 . . ?
C7 C1 H1A 107.2 . . ?
C7 C1 C6 113.37(15) . . ?
C1 C2 H2 117.5 . . ?
C3 C2 C1 124.97(17) . . ?
C3 C2 H2 117.5 . . ?
C2 C3 C4 122.88(17) . . ?
C2 C3 C18 117.78(16) . . ?
C18 C3 C4 119.33(16) . . ?
C3 C4 H4A 109.2 . . ?
C3 C4 H4B 109.2 . . ?
C3 C4 C5 112.24(15) . . ?
H4A C4 H4B 107.9 . . ?
C5 C4 H4A 109.2 . . ?
C5 C4 H4B 109.2 . . ?
C4 C5 H5A 109.1 . . ?
C4 C5 H5B 109.1 . . ?
C4 C5 C6 112.30(16) . . ?
H5A C5 H5B 107.9 . . ?
C6 C5 H5A 109.1 . . ?
C6 C5 H5B 109.1 . . ?
C5 C6 C1 109.54(14) . . ?
C5 C6 C15 108.26(15) . . ?
C15 C6 C1 110.97(15) . . ?
C16 C6 C1 108.92(14) . . ?
C16 C6 C5 113.45(15) . . ?
C16 C6 C15 105.66(14) . . ?
C8 C7 C1 119.60(16) . . ?
C12 C7 C1 121.52(16) . . ?
C12 C7 C8 118.85(16) . . ?
O6 C8 C7 118.13(16) . . ?
O6 C8 C9 122.68(16) . . ?
C9 C8 C7 119.16(17) . . ?
C8 C9 Cl2 118.69(15) . . ?
C10 C9 Cl2 119.55(15) . . ?
C10 C9 C8 121.76(18) . . ?
C9 C10 H10 120.6 . . ?
C11 C10 C9 118.89(18) . . ?
C11 C10 H10 120.6 . . ?
C10 C11 H11 120.0 . . ?
C10 C11 C12 120.05(18) . . ?
C12 C11 H11 120.0 . . ?
C7 C12 H12 119.4 . . ?
C11 C12 C7 121.29(18) . . ?
C11 C12 H12 119.4 . . ?
O3 C15 C6 113.64(15) . . ?
O2 C15 O3 122.88(18) . . ?
O2 C15 C6 123.45(18) . . ?
C6 C16 H16 116.7 . . ?
C17 C16 C6 126.63(17) . . ?
C17 C16 H16 116.7 . . ?
C16 C17 H17 118.5 . . ?
C16 C17 C27 123.07(18) . . ?
C27 C17 H17 118.5 . . ?
O4 C18 C3 111.55(15) . . ?
O5 C18 O4 122.99(16) . . ?
O5 C18 C3 125.45(17) . . ?
O4 C20 H20A 109.3 . . ?
O4 C20 H20B 109.3 . . ?
O4 C20 C21 111.55(16) . . ?
H20A C20 H20B 108.0 . . ?
C21 C20 H20A 109.3 . . ?
C21 C20 H20B 109.3 . . ?
C20 C21 H21A 109.5 . . ?
C20 C21 H21B 109.5 . . ?
C20 C21 H21C 109.5 . . ?
H21A C21 H21B 109.5 . . ?
H21A C21 H21C 109.5 . . ?
H21B C21 H21C 109.5 . . ?
O3 C24 H24A 109.2 . . ?
O3 C24 H24B 109.2 . . ?
O3 C24 C25 112.05(19) . . ?
H24A C24 H24B 107.9 . . ?
C25 C24 H24A 109.2 . . ?
C25 C24 H24B 109.2 . . ?
C24 C25 H25A 109.5 . . ?
C24 C25 H25B 109.5 . . ?
C24 C25 H25C 109.5 . . ?
H25A C25 H25B 109.5 . . ?
H25A C25 H25C 109.5 . . ?
H25B C25 H25C 109.5 . . ?
C28 C27 C17 122.47(18) . . ?
C28 C27 C32 118.88(17) . . ?
C32 C27 C17 118.62(17) . . ?
C27 C28 H28 119.4 . . ?
C29 C28 C27 121.19(19) . . ?
C29 C28 H28 119.4 . . ?
C28 C29 H29 120.1 . . ?
C30 C29 C28 119.88(19) . . ?
C30 C29 H29 120.1 . . ?
C29 C30 H30 120.4 . . ?
C31 C30 C29 119.16(18) . . ?
C31 C30 H30 120.4 . . ?
C30 C31 Cl1 120.59(15) . . ?
C30 C31 C32 121.72(18) . . ?
C32 C31 Cl1 117.67(16) . . ?
O1 C32 C27 117.21(16) . . ?
O1 C32 C31 123.60(17) . . ?
C31 C32 C27 119.16(18) . . ?

loop_
_geom_bond_atom_site_label_1
_geom_bond_atom_site_label_2
_geom_bond_distance
_geom_bond_site_symmetry_2
_geom_bond_publ_flag
Cl2 C9 1.743(2) . ?
Cl1 C31 1.737(2) . ?
O6 H6 0.8200 . ?
O6 C8 1.363(2) . ?
O4 C18 1.335(2) . ?
O4 C20 1.459(2) . ?
O5 C18 1.218(2) . ?
O3 C15 1.337(3) . ?
O3 C24 1.457(2) . ?
O2 C15 1.201(2) . ?
O1 H1 0.8200 . ?
O1 C32 1.354(2) . ?
C1 H1A 0.9800 . ?
C1 C2 1.503(2) . ?
C1 C6 1.567(2) . ?
C1 C7 1.521(2) . ?
C2 H2 0.9300 . ?
C2 C3 1.339(3) . ?
C3 C4 1.506(3) . ?
C3 C18 1.491(2) . ?
C4 H4A 0.9700 . ?
C4 H4B 0.9700 . ?
C4 C5 1.529(3) . ?
C5 H5A 0.9700 . ?
C5 H5B 0.9700 . ?
C5 C6 1.533(3) . ?
C6 C15 1.540(2) . ?
C6 C16 1.515(2) . ?
C7 C8 1.400(3) . ?
C7 C12 1.394(3) . ?
C8 C9 1.394(3) . ?
C9 C10 1.389(3) . ?
C10 H10 0.9300 . ?
C10 C11 1.385(3) . ?
C11 H11 0.9300 . ?
C11 C12 1.391(3) . ?
C12 H12 0.9300 . ?
C16 H16 0.9300 . ?
C16 C17 1.328(3) . ?
C17 H17 0.9300 . ?
C17 C27 1.473(3) . ?
C20 H20A 0.9700 . ?
C20 H20B 0.9700 . ?
C20 C21 1.504(3) . ?
C21 H21A 0.9600 . ?
C21 H21B 0.9600 . ?
C21 H21C 0.9600 . ?
C24 H24A 0.9700 . ?
C24 H24B 0.9700 . ?
C24 C25 1.488(4) . ?
C25 H25A 0.9600 . ?
C25 H25B 0.9600 . ?
C25 H25C 0.9600 . ?
C27 C28 1.398(3) . ?
C27 C32 1.404(3) . ?
C28 H28 0.9300 . ?
C28 C29 1.394(3) . ?
C29 H29 0.9300 . ?
C29 C30 1.390(3) . ?
C30 H30 0.9300 . ?
C30 C31 1.386(3) . ?
C31 C32 1.398(3) . ?

loop_
_geom_torsion_atom_site_label_1
_geom_torsion_atom_site_label_2
_geom_torsion_atom_site_label_3
_geom_torsion_atom_site_label_4
_geom_torsion
_geom_torsion_site_symmetry_1
_geom_torsion_site_symmetry_2
_geom_torsion_site_symmetry_3
_geom_torsion_site_symmetry_4
_geom_torsion_publ_flag
Cl2 C9 C10 C11 179.68(17) . . . . ?
Cl1 C31 C32 O1 -0.4(2) . . . . ?
Cl1 C31 C32 C27 -178.39(13) . . . . ?
O6 C8 C9 Cl2 2.2(3) . . . . ?
O6 C8 C9 C10 -177.83(18) . . . . ?
C1 C2 C3 C4 3.4(3) . . . . ?
C1 C2 C3 C18 -175.86(16) . . . . ?
C1 C6 C15 O3 11.8(2) . . . . ?
C1 C6 C15 O2 -169.94(17) . . . . ?
C1 C6 C16 C17 121.1(2) . . . . ?
C1 C7 C8 O6 -3.6(3) . . . . ?
C1 C7 C8 C9 178.46(16) . . . . ?
C1 C7 C12 C11 -178.62(18) . . . . ?
C2 C1 C6 C5 -45.6(2) . . . . ?
C2 C1 C6 C15 73.88(18) . . . . ?
C2 C1 C6 C16 -170.21(15) . . . . ?
C2 C1 C7 C8 -142.83(17) . . . . ?
C2 C1 C7 C12 35.2(2) . . . . ?
C2 C3 C4 C5 10.2(3) . . . . ?
C2 C3 C18 O4 -177.79(15) . . . . ?
C2 C3 C18 O5 2.8(3) . . . . ?
C3 C4 C5 C6 -42.5(2) . . . . ?
C4 C3 C18 O4 2.9(2) . . . . ?
C4 C3 C18 O5 -176.47(18) . . . . ?
C4 C5 C6 C1 61.03(19) . . . . ?
C4 C5 C6 C15 -60.10(19) . . . . ?
C4 C5 C6 C16 -177.03(14) . . . . ?
C5 C6 C15 O3 132.04(16) . . . . ?
C5 C6 C15 O2 -49.7(2) . . . . ?
C5 C6 C16 C17 -1.1(3) . . . . ?
C6 C1 C2 C3 15.1(2) . . . . ?
C6 C1 C7 C8 92.0(2) . . . . ?
C6 C1 C7 C12 -90.0(2) . . . . ?
C6 C16 C17 C27 -177.12(16) . . . . ?
C7 C1 C2 C3 -111.6(2) . . . . ?
C7 C1 C6 C5 79.62(19) . . . . ?
C7 C1 C6 C15 -160.90(15) . . . . ?
C7 C1 C6 C16 -44.99(19) . . . . ?
C7 C8 C9 Cl2 -179.91(14) . . . . ?
C7 C8 C9 C10 0.1(3) . . . . ?
C8 C7 C12 C11 -0.6(3) . . . . ?
C8 C9 C10 C11 -0.3(3) . . . . ?
C9 C10 C11 C12 0.1(3) . . . . ?
C10 C11 C12 C7 0.3(3) . . . . ?
C12 C7 C8 O6 178.36(16) . . . . ?
C12 C7 C8 C9 0.4(3) . . . . ?
C15 O3 C24 C25 78.7(3) . . . . ?
C15 C6 C16 C17 -119.6(2) . . . . ?
C16 C6 C15 O3 -106.11(17) . . . . ?
C16 C6 C15 O2 72.1(2) . . . . ?
C16 C17 C27 C28 31.5(3) . . . . ?
C16 C17 C27 C32 -146.31(18) . . . . ?
C17 C27 C28 C29 -176.77(17) . . . . ?
C17 C27 C32 O1 -1.1(2) . . . . ?
C17 C27 C32 C31 177.06(16) . . . . ?
C18 O4 C20 C21 82.1(2) . . . . ?
C18 C3 C4 C5 -170.62(15) . . . . ?
C20 O4 C18 O5 -0.8(3) . . . . ?
C20 O4 C18 C3 179.76(15) . . . . ?
C24 O3 C15 O2 2.8(3) . . . . ?
C24 O3 C15 C6 -178.95(17) . . . . ?
C27 C28 C29 C30 -0.5(3) . . . . ?
C28 C27 C32 O1 -179.04(16) . . . . ?
C28 C27 C32 C31 -0.9(3) . . . . ?
C28 C29 C30 C31 -0.2(3) . . . . ?
C29 C30 C31 Cl1 178.89(15) . . . . ?
C29 C30 C31 C32 0.4(3) . . . . ?
C30 C31 C32 O1 178.20(17) . . . . ?
C30 C31 C32 C27 0.2(3) . . . . ?
C32 C27 C28 C29 1.1(3) . . . . ?
